data_1528835
loop_
_publ_author_name
'Saha, P.'

_publ_section_title
;
 The Crystal Structure of alpha-Lead Azide, alpha-Pb (N3)2
;
_journal_name_full
;
Indian Journal of Physics and Proceedings of the Indian Association for the 
Cultivation of Science
;
_journal_page_first 494
_journal_page_last 497
_journal_volume 39
_journal_year 1965
_chemical_formula_sum 'N6 Pb'
_chemical_name_systematic 'Pb (N3)2'
_space_group_IT_number 33
_symmetry_space_group_name_Hall 'P 2c -2n'
_symmetry_space_group_name_H-M 'P n a 21'
_cell_angle_alpha 90
_cell_angle_beta 90
_cell_angle_gamma 90
_cell_formula_units_Z 12
_cell_length_a 6.65
_cell_length_b 11.37
_cell_length_c 16.32
_cell_volume 1233.963
_citation_journal_id_ASTM IJPYAS
_cod_data_source_file Saha_IJPYAS_1965_348.cif
_cod_data_source_block N6Pb1
_cod_original_formula_sum 'N6 Pb1'
_cod_database_code 1528835

loop_
_symmetry_equiv_pos_as_xyz
x,y,z
-x,-y,z+1/2
-x+1/2,y+1/2,z+1/2
x+1/2,-y+1/2,z

loop_
_atom_site_label
_atom_site_type_symbol
_atom_site_fract_x
_atom_site_fract_y
_atom_site_fract_z
_atom_site_occupancy
_atom_site_U_iso_or_equiv
N7 N 0.122 0.284 0.86 1 0.0
N14 N 0.025 0.528 0.24 1 0.0
N17 N 0.337 0.489 0.084 1 0.0
N6 N 0.116 0.3 0.624 1 0.0
Pb1 Pb+2 0.064 0.867 0.24 1 0.0
N16 N 0.475 0.495 0.117 1 0.0
N15 N 0.163 0.592 0.237 1 0.0
N18 N 0.118 0.481 0.048 1 0.0
N11 N 0.362 0.498 0.407 1 0.0
N3 N 0.146 0.271 0.326 1 0.0
N9 N 0.1 0.239 0.996 1 0.0
Pb3 Pb+2 0.333 0.131 0.084 1 0.0
N13 N 0.875 0.468 0.243 1 0.0
N2 N 0.154 0.276 0.251 1 0.0
N5 N 0.108 0.267 0.56 1 0.0
N4 N 0.098 0.228 0.488 1 0.0
N8 N 0.111 0.262 0.924 1 0.0
Pb2 Pb+2 0.344 0.119 0.406 1 0.0
N10 N 0.5 0.49 0.365 1 0.0
N1 N 0.163 0.281 0.184 1 0.0
N12 N 0.213 0.506 0.443 1 0.0
